data_7246927
loop_
_publ_author_name
'Zhang, Le-Tian'
'Fu, Zi-Xuan'
'Yin, Jia-Cheng'
'Liu, Ming'
'Zhang, Yin-Qiang'
'Lan, Lan'
'Li, Na'
'Bu, Xian-He'

_publ_section_title
;
 UV and X-ray dual-induced photochromism in a benzophenone-based
 metal--organic framework for inkless erasable printing
;
_journal_issue 28
_journal_name_full CrystEngComm
_journal_page_first 4019
_journal_page_last 4023
_journal_paper_doi 10.1039/D3CE00398A
_journal_volume 25
_journal_year 2023
_chemical_formula_moiety 'C37 H19 N O21 Zn4'
_chemical_formula_sum 'C37 H19 N O21 Zn4'
_chemical_formula_weight 1075.01
_space_group_crystal_system triclinic
_space_group_IT_number 1
_space_group_name_Hall 'P 1'
_space_group_name_H-M_alt 'P 1'
_atom_sites_solution_hydrogens geom
_atom_sites_solution_primary dual
_audit_creation_date 2021-09-23
_audit_creation_method
;
Olex2 1.5
(compiled 2021.08.20 svn.r13c46975 for OlexSys, GUI svn.r6396)
;
_audit_update_record
;
2023-04-18 deposited with the CCDC.	2023-06-13 downloaded from the CCDC.
;
_cell_angle_alpha 115.559(4)
_cell_angle_beta 93.042(3)
_cell_angle_gamma 91.661(3)
_cell_formula_units_Z 1
_cell_length_a 9.8663(3)
_cell_length_b 11.9838(6)
_cell_length_c 13.1236(5)
_cell_measurement_reflns_used 29070
_cell_measurement_temperature 293(2)
_cell_measurement_theta_max 151.704
_cell_measurement_theta_min 8.99
_cell_volume 1395.54(11)
_computing_molecular_graphics 'Olex2 1.5 (Dolomanov et al., 2009)'
_computing_publication_material 'Olex2 1.5 (Dolomanov et al., 2009)'
_computing_structure_refinement 'SHELXL 2018/3 (Sheldrick, 2015)'
_computing_structure_solution 'SHELXT 2018/2 (Sheldrick, 2018)'
_diffrn_ambient_temperature 293(2)
_diffrn_measured_fraction_theta_full 0.996
_diffrn_measured_fraction_theta_max 0.971
_diffrn_measurement_device_type 'multiwire proportional'
_diffrn_measurement_method 'phi and omega scans'
_diffrn_radiation_monochromator graphite
_diffrn_radiation_type CuK\a
_diffrn_radiation_wavelength 1.54178
_diffrn_reflns_av_R_equivalents 0.0353
_diffrn_reflns_av_unetI/netI 0.0350
_diffrn_reflns_Laue_measured_fraction_full 0.996
_diffrn_reflns_Laue_measured_fraction_max 0.971
_diffrn_reflns_limit_h_max 12
_diffrn_reflns_limit_h_min -12
_diffrn_reflns_limit_k_max 15
_diffrn_reflns_limit_k_min -15
_diffrn_reflns_limit_l_max 16
_diffrn_reflns_limit_l_min -16
_diffrn_reflns_number 29070
_diffrn_reflns_point_group_measured_fraction_full 0.966
_diffrn_reflns_point_group_measured_fraction_max 0.917
_diffrn_reflns_theta_full 67.679
_diffrn_reflns_theta_max 75.852
_diffrn_reflns_theta_min 4.495
_exptl_absorpt_coefficient_mu 2.512
_exptl_absorpt_correction_T_max 1.00000
_exptl_absorpt_correction_T_min 0.78119
_exptl_absorpt_correction_type multi-scan
_exptl_absorpt_process_details
;
CrysAlisPro 1.171.40.84a (Rigaku Oxford Diffraction, 2020)
Empirical absorption correction using spherical harmonics,
implemented in SCALE3 ABSPACK scaling algorithm.
;
_exptl_crystal_colour 'clear colourless'
_exptl_crystal_colour_lustre clear
_exptl_crystal_colour_primary colourless
_exptl_crystal_density_diffrn 1.279
_exptl_crystal_description block
_exptl_crystal_F_000 536
_exptl_crystal_size_max 0.04
_exptl_crystal_size_mid 0.03
_exptl_crystal_size_min 0.02
_refine_diff_density_max 0.549
_refine_diff_density_min -0.452
_refine_diff_density_rms 0.055
_refine_ls_abs_structure_details
;
 Refined as an inversion twin.
;
_refine_ls_abs_structure_Flack 0.39(2)
_refine_ls_extinction_method none
_refine_ls_goodness_of_fit_ref 1.039
_refine_ls_hydrogen_treatment constr
_refine_ls_matrix_type full
_refine_ls_number_parameters 571
_refine_ls_number_reflns 10652
_refine_ls_number_restraints 22
_refine_ls_restrained_S_all 1.057
_refine_ls_R_factor_all 0.0346
_refine_ls_R_factor_gt 0.0323
_refine_ls_shift/su_max 0.008
_refine_ls_shift/su_mean 0.000
_refine_ls_structure_factor_coef Fsqd
_refine_ls_weighting_details 'w=1/[\s^2^(Fo^2^)+(0.0699P)^2^+0.3244P] where P=(Fo^2^+2Fc^2^)/3'
_refine_ls_weighting_scheme calc
_refine_ls_wR_factor_gt 0.0934
_refine_ls_wR_factor_ref 0.0970
_reflns_Friedel_coverage 0.888
_reflns_Friedel_fraction_full 0.936
_reflns_Friedel_fraction_max 0.862
_reflns_number_gt 10437
_reflns_number_total 10652
_reflns_threshold_expression 'I > 2\s(I)'
_cod_data_source_file d3ce00398a2.cif
_cod_data_source_block 1_after
_cod_depositor_comments 'Adding full bibliography for 7246926--7246927.cif.'
_cod_database_code 7246927
_shelx_shelxl_version_number 2018/3
_shelx_space_group_comment
;
The symmetry employed for this shelxl refinement is uniquely defined
by the following loop, which should always be used as a source of
symmetry information in preference to the above space-group names.
They are only intended as comments.
;
_olex2_refinement_description
;
1. Twinned data refinement
 Scales: 0.61(2)
 0.39(2)
2. Fixed Uiso
 At 1.2 times of:
  All C(H) groups
 At 1.5 times of:
  All C(H,H,H) groups
3. Restrained distances
 C37-N1
 1.37 with sigma of 0.02
4. Uiso/Uaniso restraints and constraints
Uanis(O1) \\sim Ueq, Uanis(C37) \\sim Ueq: with sigma of 0.01 and sigma for
terminal atoms of 0.02
Uanis(O1) \\sim Ueq, Uanis(O13) \\sim Ueq: with sigma of 0.01 and sigma for
terminal atoms of 0.02
Uanis(O13) \\sim Ueq: with sigma of 0.001 and sigma for terminal atoms of 0.002
5.a Aromatic/amide H refined with riding coordinates:
 C3(H3), C6(H6), C8(H8), C11(H11), C14(H14), C16(H16), C20(H20), C23(H23),
 C25(H25), C28(H28), C31(H31), C34(H34), C35(H35)
5.b Idealised Me refined as rotating group:
 C36(H36A,H36B,H36C), C37(H37A,H37B,H37C)
;
_platon_squeeze_void_probe_radius 1.20
_olex2_submission_special_instructions 'No special instructions were received'

loop_
_space_group_symop_operation_xyz
'x, y, z'

loop_
_atom_site_label
_atom_site_type_symbol
_atom_site_fract_x
_atom_site_fract_y
_atom_site_fract_z
_atom_site_U_iso_or_equiv
_atom_site_adp_type
_atom_site_occupancy
_atom_site_site_symmetry_order
_atom_site_calc_flag
_atom_site_refinement_flags_posn
_atom_site_refinement_flags_adp
_atom_site_refinement_flags_occupancy
_atom_site_disorder_assembly
_atom_site_disorder_group
C1 C 0.1731(6) 0.7524(5) 1.3353(4) 0.0458(12) Uani 1 1 d . . . . .
C2 C 0.2187(5) 0.7100(5) 1.2184(4) 0.0418(10) Uani 1 1 d . . . . .
C3 C 0.1671(5) 0.5967(5) 1.1332(4) 0.0418(11) Uani 1 1 d . . . . .
H3 H 0.105042 0.548274 1.149980 0.050 Uiso 1 1 calc R U . . .
C4 C 0.2074(5) 0.5551(4) 1.0229(4) 0.0359(9) Uani 1 1 d . . . . .
C5 C 0.1502(5) 0.4337(5) 0.9308(4) 0.0408(10) Uani 1 1 d . . . . .
C6 C 0.3036(5) 0.6274(5) 0.9989(4) 0.0366(9) Uani 1 1 d . . . . .
H6 H 0.332723 0.599759 0.926198 0.044 Uiso 1 1 calc R U . . .
C7 C 0.3554(5) 0.7408(4) 1.0843(4) 0.0354(9) Uani 1 1 d . . . . .
C8 C 0.3118(5) 0.7826(4) 1.1931(4) 0.0381(10) Uani 1 1 d . . . . .
H8 H 0.344749 0.859252 1.249134 0.046 Uiso 1 1 calc R U . . .
C9 C 0.4647(5) 0.8149(5) 1.0629(4) 0.0380(10) Uani 1 1 d . . . . .
C10 C 0.4571(4) 0.8266(4) 0.9545(4) 0.0345(9) Uani 1 1 d . . . . .
C11 C 0.3328(4) 0.8152(4) 0.8917(4) 0.0325(9) Uani 1 1 d . . . . .
H11 H 0.251972 0.799973 0.918162 0.039 Uiso 1 1 calc R U . . .
C12 C 0.3303(4) 0.8265(4) 0.7909(4) 0.0310(8) Uani 1 1 d . . . . .
C13 C 0.1995(4) 0.8121(4) 0.7221(4) 0.0317(8) Uani 1 1 d . . . . .
C14 C 0.4513(4) 0.8478(4) 0.7507(4) 0.0334(9) Uani 1 1 d . . . . .
H14 H 0.449705 0.851728 0.681386 0.040 Uiso 1 1 calc R U . . .
C15 C 0.5750(4) 0.8633(4) 0.8131(4) 0.0335(9) Uani 1 1 d . . . . .
C16 C 0.5771(4) 0.8521(4) 0.9146(4) 0.0334(9) Uani 1 1 d . . . . .
H16 H 0.659400 0.861696 0.956289 0.040 Uiso 1 1 calc R U . . .
C17 C 0.7050(4) 0.8985(4) 0.7776(4) 0.0340(9) Uani 1 1 d . . . . .
C18 C 0.8777(6) 0.5221(5) 0.4601(5) 0.0480(12) Uani 1 1 d . . . . .
C19 C 0.8143(5) 0.4057(5) 0.4584(5) 0.0412(10) Uani 1 1 d . . . . .
C20 C 0.8565(5) 0.3596(5) 0.5351(4) 0.0379(10) Uani 1 1 d . . . . .
H20 H 0.926370 0.401456 0.590279 0.046 Uiso 1 1 calc R U . . .
C21 C 0.7942(5) 0.2507(4) 0.5296(4) 0.0349(9) Uani 1 1 d . . . . .
C22 C 0.8369(4) 0.2023(4) 0.6138(4) 0.0337(9) Uani 1 1 d . . . . .
C23 C 0.6918(5) 0.1883(4) 0.4464(4) 0.0349(9) Uani 1 1 d . . . . .
H23 H 0.650379 0.115877 0.442751 0.042 Uiso 1 1 calc R U . . .
C24 C 0.6490(5) 0.2318(4) 0.3675(4) 0.0355(9) Uani 1 1 d . . . . .
C25 C 0.7112(5) 0.3426(5) 0.3767(4) 0.0393(10) Uani 1 1 d . . . . .
H25 H 0.682213 0.374253 0.326319 0.047 Uiso 1 1 calc R U . . .
C26 C 0.5332(5) 0.1662(5) 0.2839(4) 0.0406(10) Uani 1 1 d . . . . .
C27 C 0.5338(4) 0.1653(5) 0.1691(4) 0.0360(9) Uani 1 1 d . . . . .
C28 C 0.4120(4) 0.1442(5) 0.1039(4) 0.0362(9) Uani 1 1 d . . . . .
H28 H 0.331868 0.129774 0.131744 0.043 Uiso 1 1 calc R U . . .
C29 C 0.4073(4) 0.1442(4) -0.0014(4) 0.0313(8) Uani 1 1 d . . . . .
C30 C 0.2743(4) 0.1129(4) -0.0729(4) 0.0311(8) Uani 1 1 d . . . . .
C31 C 0.5260(4) 0.1651(5) -0.0434(4) 0.0360(9) Uani 1 1 d . . . . .
H31 H 0.522516 0.170921 -0.111862 0.043 Uiso 1 1 calc R U . . .
C32 C 0.6508(4) 0.1774(4) 0.0163(4) 0.0334(9) Uani 1 1 d . . . . .
C33 C 0.7805(4) 0.1895(4) -0.0330(4) 0.0344(9) Uani 1 1 d . . . . .
C34 C 0.6559(4) 0.1760(5) 0.1213(4) 0.0360(9) Uani 1 1 d . . . . .
H34 H 0.739348 0.182146 0.160328 0.043 Uiso 1 1 calc R U . . .
C35 C 0.0312(8) 0.0012(7) 0.1157(6) 0.0645(16) Uani 1 1 d . . . . .
H35 H 0.090913 0.067695 0.127058 0.077 Uiso 1 1 calc R U . . .
C36 C 0.0633(16) 0.0721(15) 0.3163(9) 0.134(5) Uani 1 1 d . . . . .
H36A H 0.159683 0.078971 0.311632 0.201 Uiso 1 1 calc R U . . .
H36B H 0.044983 0.040079 0.370129 0.201 Uiso 1 1 calc R U . . .
H36C H 0.027128 0.152307 0.340149 0.201 Uiso 1 1 calc R U . . .
C37 C -0.0912(15) -0.1115(17) 0.1962(12) 0.152(6) Uani 1 1 d D U . . .
H37A H -0.183444 -0.088584 0.194775 0.228 Uiso 1 1 calc R U . . .
H37B H -0.072250 -0.127825 0.260856 0.228 Uiso 1 1 calc R U . . .
H37C H -0.078366 -0.184544 0.128313 0.228 Uiso 1 1 calc R U . . .
N1 N -0.0019(7) -0.0134(8) 0.2031(5) 0.0790(18) Uani 1 1 d D . . . .
O1 O 0.1839(9) 0.8633(5) 1.4010(5) 0.108(3) Uani 1 1 d . U . . .
O2 O 0.1233(4) 0.6697(3) 1.3598(3) 0.0459(8) Uani 1 1 d . . . . .
O3 O 0.0447(4) 0.3881(4) 0.9537(3) 0.0533(9) Uani 1 1 d . . . . .
O4 O 0.2008(5) 0.3867(4) 0.8403(4) 0.0665(12) Uani 1 1 d . . . . .
O5 O 0.5591(4) 0.8660(4) 1.1336(4) 0.0571(10) Uani 1 1 d . . . . .
O6 O 0.0897(3) 0.8365(3) 0.7690(3) 0.0403(7) Uani 1 1 d . . . . .
O7 O 0.2089(3) 0.7768(4) 0.6182(3) 0.0470(8) Uani 1 1 d . . . . .
O8 O 0.8118(3) 0.9025(4) 0.8324(3) 0.0469(9) Uani 1 1 d . . . . .
O9 O 0.6963(4) 0.9216(4) 0.6916(3) 0.0501(9) Uani 1 1 d . . . . .
O10 O 0.9994(3) 1.0710(3) 0.7732(3) 0.0303(6) Uani 1 1 d . . . . .
O11 O 0.9298(4) 0.8478(4) 0.5162(3) 0.0513(9) Uani 1 1 d . . . . .
O12 O 0.9815(4) 0.5716(4) 0.5264(4) 0.0525(9) Uani 1 1 d . . . . .
O13 O 0.8330(7) 0.5625(6) 0.3969(6) 0.0858(15) Uani 1 1 d . U . . .
O14 O 0.9055(4) 0.2753(3) 0.7017(3) 0.0428(8) Uani 1 1 d . . . . .
O15 O 0.7968(4) 0.0927(3) 0.5897(3) 0.0450(8) Uani 1 1 d . . . . .
O16 O 0.4383(4) 0.1183(5) 0.3092(4) 0.0598(12) Uani 1 1 d . . . . .
O17 O 0.8881(3) 0.1626(4) 0.0012(3) 0.0467(8) Uani 1 1 d . . . . .
O18 O 0.7704(3) 0.2267(4) -0.1103(3) 0.0450(8) Uani 1 1 d . . . . .
O19 O 0.2718(3) 0.1078(4) -0.1704(3) 0.0415(8) Uani 1 1 d . . . . .
O20 O 0.1742(3) 0.0894(4) -0.0283(3) 0.0397(7) Uani 1 1 d . . . . .
O21 O -0.0126(5) -0.0688(4) 0.0167(4) 0.0595(11) Uani 1 1 d . . . . .
Zn1 Zn -0.04880(5) 0.24582(5) 0.83820(4) 0.03098(13) Uani 1 1 d . . . . .
Zn2 Zn 0.86531(5) 0.97481(5) 0.64805(4) 0.02980(13) Uani 1 1 d . . . . .
Zn3 Zn 1.04934(5) 0.71805(5) 0.50802(5) 0.03247(14) Uani 1 1 d . . . . .
Zn4 Zn -0.00116(5) -0.00640(5) -0.10784(5) 0.03451(15) Uani 1 1 d . . . . .

loop_
_atom_site_aniso_label
_atom_site_aniso_U_11
_atom_site_aniso_U_22
_atom_site_aniso_U_33
_atom_site_aniso_U_23
_atom_site_aniso_U_13
_atom_site_aniso_U_12
C1 0.067(3) 0.044(3) 0.020(2) 0.009(2) 0.006(2) -0.018(2)
C2 0.053(3) 0.040(2) 0.029(2) 0.0127(19) 0.007(2) -0.015(2)
C3 0.047(3) 0.048(3) 0.030(2) 0.018(2) 0.0050(19) -0.017(2)
C4 0.041(2) 0.042(2) 0.023(2) 0.0144(19) 0.0010(17) -0.0099(18)
C5 0.046(3) 0.045(2) 0.031(3) 0.016(2) -0.003(2) -0.009(2)
C6 0.037(2) 0.051(2) 0.024(2) 0.019(2) -0.0009(17) -0.0098(18)
C7 0.038(2) 0.044(2) 0.024(2) 0.0164(19) -0.0030(17) -0.0114(18)
C8 0.050(3) 0.040(2) 0.021(2) 0.0119(19) -0.0048(18) -0.0203(19)
C9 0.036(2) 0.050(3) 0.031(2) 0.022(2) -0.0008(18) -0.010(2)
C10 0.0281(19) 0.045(2) 0.038(2) 0.025(2) 0.0003(17) -0.0053(16)
C11 0.0248(19) 0.044(2) 0.031(2) 0.0188(19) -0.0003(16) -0.0079(16)
C12 0.0229(18) 0.039(2) 0.033(2) 0.0179(18) -0.0011(16) -0.0067(15)
C13 0.0272(19) 0.040(2) 0.031(2) 0.0195(19) -0.0025(16) -0.0078(16)
C14 0.0264(19) 0.049(2) 0.033(2) 0.027(2) -0.0027(16) -0.0087(17)
C15 0.0242(19) 0.050(2) 0.037(2) 0.030(2) 0.0019(17) -0.0058(16)
C16 0.0235(18) 0.051(2) 0.033(2) 0.026(2) -0.0064(16) -0.0113(17)
C17 0.028(2) 0.042(2) 0.036(2) 0.021(2) 0.0036(17) -0.0059(16)
C18 0.052(3) 0.051(3) 0.051(3) 0.033(3) -0.009(2) -0.012(2)
C19 0.041(2) 0.046(2) 0.045(3) 0.029(2) 0.000(2) -0.0080(19)
C20 0.036(2) 0.048(2) 0.038(3) 0.027(2) -0.0017(19) -0.0060(18)
C21 0.032(2) 0.041(2) 0.036(2) 0.023(2) 0.0002(17) -0.0057(17)
C22 0.030(2) 0.044(2) 0.036(2) 0.026(2) 0.0018(17) -0.0029(17)
C23 0.036(2) 0.042(2) 0.033(2) 0.0231(19) -0.0041(17) -0.0067(17)
C24 0.035(2) 0.049(2) 0.026(2) 0.021(2) -0.0045(17) -0.0101(18)
C25 0.040(2) 0.049(3) 0.040(3) 0.032(2) -0.0049(19) -0.0070(19)
C26 0.036(2) 0.055(3) 0.036(3) 0.027(2) -0.0043(18) -0.0109(19)
C27 0.030(2) 0.051(2) 0.030(2) 0.021(2) -0.0022(17) -0.0118(17)
C28 0.0256(19) 0.053(3) 0.034(2) 0.023(2) 0.0007(17) -0.0061(17)
C29 0.0240(18) 0.042(2) 0.027(2) 0.0159(18) -0.0039(15) -0.0061(15)
C30 0.0199(17) 0.045(2) 0.029(2) 0.0178(19) -0.0035(15) -0.0069(15)
C31 0.0249(19) 0.053(3) 0.033(2) 0.023(2) -0.0023(17) -0.0083(17)
C32 0.0209(18) 0.048(2) 0.033(2) 0.0197(19) 0.0014(16) -0.0058(16)
C33 0.0249(19) 0.047(2) 0.027(2) 0.0126(19) 0.0008(16) -0.0054(16)
C34 0.0218(18) 0.051(2) 0.038(3) 0.024(2) -0.0024(17) -0.0039(17)
C35 0.069(4) 0.088(5) 0.039(3) 0.032(3) -0.004(3) -0.013(3)
C36 0.170(13) 0.173(13) 0.051(5) 0.047(7) -0.015(6) -0.037(10)
C37 0.136(10) 0.241(15) 0.123(9) 0.128(10) -0.013(8) -0.070(10)
N1 0.069(4) 0.126(5) 0.056(4) 0.052(4) 0.015(3) -0.002(3)
O1 0.196(7) 0.056(3) 0.061(3) 0.013(2) 0.059(4) -0.035(3)
O2 0.063(2) 0.0455(18) 0.0275(17) 0.0136(15) 0.0147(16) -0.0111(16)
O3 0.057(2) 0.064(2) 0.0334(19) 0.0176(17) -0.0043(16) -0.0249(18)
O4 0.072(3) 0.067(3) 0.038(2) 0.003(2) 0.014(2) -0.018(2)
O5 0.047(2) 0.089(3) 0.047(2) 0.045(2) -0.0181(17) -0.0307(19)
O6 0.0232(14) 0.0533(18) 0.0437(19) 0.0205(16) 0.0045(13) -0.0041(12)
O7 0.0326(16) 0.077(2) 0.0320(18) 0.0265(18) -0.0062(13) -0.0134(16)
O8 0.0201(14) 0.076(2) 0.057(2) 0.043(2) -0.0053(14) -0.0128(14)
O9 0.0340(16) 0.082(3) 0.050(2) 0.045(2) -0.0016(15) -0.0165(16)
O10 0.0233(13) 0.0446(15) 0.0277(15) 0.0207(13) 0.0001(11) -0.0040(11)
O11 0.060(2) 0.057(2) 0.041(2) 0.0248(17) 0.0025(17) 0.0114(18)
O12 0.054(2) 0.053(2) 0.056(2) 0.0331(19) -0.0113(18) -0.0212(17)
O13 0.098(3) 0.082(2) 0.093(3) 0.055(2) -0.012(2) -0.013(2)
O14 0.054(2) 0.0492(19) 0.0288(17) 0.0232(15) -0.0158(14) -0.0149(15)
O15 0.0498(19) 0.0423(18) 0.050(2) 0.0294(17) -0.0151(16) -0.0088(14)
O16 0.0417(19) 0.103(3) 0.050(2) 0.051(2) -0.0150(16) -0.036(2)
O17 0.0245(15) 0.080(3) 0.0361(19) 0.0255(18) 0.0006(13) 0.0026(15)
O18 0.0318(16) 0.066(2) 0.047(2) 0.0341(18) 0.0041(14) -0.0062(14)
O19 0.0304(15) 0.070(2) 0.0305(17) 0.0293(16) -0.0072(13) -0.0096(15)
O20 0.0219(14) 0.068(2) 0.0304(17) 0.0241(16) -0.0050(12) -0.0113(13)
O21 0.062(2) 0.084(3) 0.048(2) 0.045(2) -0.0060(19) -0.019(2)
Zn1 0.0292(3) 0.0392(3) 0.0252(3) 0.0157(2) -0.0018(2) -0.0089(2)
Zn2 0.0289(3) 0.0376(3) 0.0265(3) 0.0180(2) -0.0006(2) -0.0067(2)
Zn3 0.0326(3) 0.0407(3) 0.0269(3) 0.0179(2) 0.0001(2) -0.0047(2)
Zn4 0.0224(2) 0.0564(4) 0.0334(3) 0.0289(3) -0.0038(2) -0.0080(2)

loop_
_atom_type_symbol
_atom_type_description
_atom_type_scat_dispersion_real
_atom_type_scat_dispersion_imag
_atom_type_scat_source
C C 0.0181 0.0091 'International Tables Vol C Tables 4.2.6.8 and 6.1.1.4'
H H 0.0000 0.0000 'International Tables Vol C Tables 4.2.6.8 and 6.1.1.4'
N N 0.0311 0.0180 'International Tables Vol C Tables 4.2.6.8 and 6.1.1.4'
O O 0.0492 0.0322 'International Tables Vol C Tables 4.2.6.8 and 6.1.1.4'
Zn Zn -1.5491 0.6778 'International Tables Vol C Tables 4.2.6.8 and 6.1.1.4'

loop_
_geom_angle_atom_site_label_1
_geom_angle_atom_site_label_2
_geom_angle_atom_site_label_3
_geom_angle
_geom_angle_site_symmetry_1
_geom_angle_site_symmetry_3
_geom_angle_publ_flag
O1 C1 C2 119.7(5) . . ?
O1 C1 O2 123.8(5) . . ?
O2 C1 C2 116.5(4) . . ?
C3 C2 C1 119.6(4) . . ?
C3 C2 C8 119.5(4) . . ?
C8 C2 C1 120.9(4) . . ?
C2 C3 H3 119.6 . . ?
C2 C3 C4 120.8(4) . . ?
C4 C3 H3 119.6 . . ?
C3 C4 C5 120.8(4) . . ?
C3 C4 C6 119.2(4) . . ?
C6 C4 C5 120.0(4) . . ?
O3 C5 C4 115.1(4) . . ?
O4 C5 C4 121.0(5) . . ?
O4 C5 O3 123.8(5) . . ?
C4 C6 H6 120.0 . . ?
C7 C6 C4 119.9(4) . . ?
C7 C6 H6 120.0 . . ?
C6 C7 C9 120.8(4) . . ?
C8 C7 C6 120.2(4) . . ?
C8 C7 C9 118.8(4) . . ?
C2 C8 H8 119.9 . . ?
C7 C8 C2 120.3(4) . . ?
C7 C8 H8 119.9 . . ?
C10 C9 C7 119.3(4) . . ?
O5 C9 C7 120.5(4) . . ?
O5 C9 C10 120.2(4) . . ?
C11 C10 C9 122.2(4) . . ?
C16 C10 C9 118.8(4) . . ?
C16 C10 C11 118.9(4) . . ?
C10 C11 H11 119.8 . . ?
C12 C11 C10 120.4(4) . . ?
C12 C11 H11 119.8 . . ?
C11 C12 C13 121.1(4) . . ?
C11 C12 C14 119.8(4) . . ?
C14 C12 C13 119.1(4) . . ?
O6 C13 C12 120.4(4) . . ?
O7 C13 C12 115.8(4) . . ?
O7 C13 O6 123.9(4) . . ?
C12 C14 H14 119.6 . . ?
C12 C14 C15 120.7(4) . . ?
C15 C14 H14 119.6 . . ?
C14 C15 C17 121.9(4) . . ?
C16 C15 C14 119.2(4) . . ?
C16 C15 C17 118.8(4) . . ?
C10 C16 H16 119.6 . . ?
C15 C16 C10 120.8(4) . . ?
C15 C16 H16 119.6 . . ?
O8 C17 C15 118.4(4) . . ?
O8 C17 O9 124.7(4) . . ?
O9 C17 C15 116.8(4) . . ?
O12 C18 C19 117.6(4) . . ?
O13 C18 C19 120.5(5) . . ?
O13 C18 O12 121.9(5) . . ?
C20 C19 C18 122.7(5) . . ?
C25 C19 C18 117.9(4) . . ?
C25 C19 C20 119.4(4) . . ?
C19 C20 H20 119.8 . . ?
C19 C20 C21 120.3(5) . . ?
C21 C20 H20 119.8 . . ?
C20 C21 C22 120.5(4) . . ?
C23 C21 C20 119.3(4) . . ?
C23 C21 C22 120.1(4) . . ?
O14 C22 C21 117.2(4) . . ?
O14 C22 O15 126.5(4) . . ?
O15 C22 C21 116.2(4) . . ?
C21 C23 H23 119.3 . . ?
C21 C23 C24 121.4(4) . . ?
C24 C23 H23 119.3 . . ?
C23 C24 C25 118.0(4) . . ?
C23 C24 C26 119.7(4) . . ?
C25 C24 C26 122.2(4) . . ?
C19 C25 C24 121.6(4) . . ?
C19 C25 H25 119.2 . . ?
C24 C25 H25 119.2 . . ?
C24 C26 C27 118.1(4) . . ?
O16 C26 C24 120.7(4) . . ?
O16 C26 C27 121.1(4) . . ?
C28 C27 C26 119.3(4) . . ?
C28 C27 C34 118.5(4) . . ?
C34 C27 C26 122.1(4) . . ?
C27 C28 H28 119.3 . . ?
C29 C28 C27 121.3(4) . . ?
C29 C28 H28 119.3 . . ?
C28 C29 C30 119.7(4) . . ?
C31 C29 C28 119.6(4) . . ?
C31 C29 C30 120.5(4) . . ?
O19 C30 C29 119.5(4) . . ?
O19 C30 O20 125.4(4) . . ?
O20 C30 C29 115.0(4) . . ?
C29 C31 H31 119.8 . . ?
C29 C31 C32 120.3(4) . . ?
C32 C31 H31 119.8 . . ?
C31 C32 C33 120.7(4) . . ?
C34 C32 C31 120.1(4) . . ?
C34 C32 C33 119.3(4) . . ?
O17 C33 C32 119.8(4) . . ?
O17 C33 O18 124.4(4) . . ?
O18 C33 C32 115.9(4) . . ?
C27 C34 H34 120.1 . . ?
C32 C34 C27 119.8(4) . . ?
C32 C34 H34 120.1 . . ?
N1 C35 H35 118.2 . . ?
O21 C35 H35 118.2 . . ?
O21 C35 N1 123.6(7) . . ?
H36A C36 H36B 109.5 . . ?
H36A C36 H36C 109.5 . . ?
H36B C36 H36C 109.5 . . ?
N1 C36 H36A 109.5 . . ?
N1 C36 H36B 109.5 . . ?
N1 C36 H36C 109.5 . . ?
H37A C37 H37B 109.5 . . ?
H37A C37 H37C 109.5 . . ?
H37B C37 H37C 109.5 . . ?
N1 C37 H37A 109.5 . . ?
N1 C37 H37B 109.5 . . ?
N1 C37 H37C 109.5 . . ?
C35 N1 C36 118.6(8) . . ?
C35 N1 C37 123.2(8) . . ?
C37 N1 C36 118.0(9) . . ?
C1 O2 Zn3 119.3(3) . 1_456 ?
C5 O3 Zn1 118.9(3) . . ?
C13 O6 Zn4 138.2(3) . 1_566 ?
C13 O7 Zn3 122.4(3) . 1_455 ?
C17 O8 Zn4 144.5(3) . 1_666 ?
C17 O9 Zn2 117.2(3) . . ?
Zn1 O10 Zn4 113.09(14) 1_665 1_666 ?
Zn2 O10 Zn1 108.00(14) . 1_665 ?
Zn2 O10 Zn4 108.11(13) . 1_666 ?
Zn2 O11 Zn3 127.6(2) . . ?
C18 O12 Zn3 109.7(3) . . ?
C22 O14 Zn1 125.8(3) . 1_655 ?
C22 O15 Zn2 130.4(3) . 1_545 ?
C33 O17 Zn4 122.2(3) . 1_655 ?
C33 O18 Zn1 111.2(3) . 1_654 ?
C30 O20 Zn4 127.3(3) . . ?
C35 O21 Zn4 119.0(4) . . ?
O3 Zn1 O10 129.77(17) . 1_445 ?
O3 Zn1 O14 110.14(16) . 1_455 ?
O3 Zn1 O18 107.91(17) . 1_456 ?
O10 Zn1 O14 103.52(14) 1_445 1_455 ?
O10 Zn1 O18 99.11(14) 1_445 1_456 ?
O18 Zn1 O14 103.21(15) 1_456 1_455 ?
O9 Zn2 O15 101.20(16) . 1_565 ?
O10 Zn2 O9 115.37(15) . . ?
O10 Zn2 O15 105.84(14) . 1_565 ?
O11 Zn2 O9 112.24(19) . . ?
O11 Zn2 O10 117.41(16) . . ?
O11 Zn2 O15 102.12(16) . 1_565 ?
O2 Zn3 O7 104.99(16) 1_654 1_655 ?
O2 Zn3 O12 111.26(17) 1_654 . ?
O7 Zn3 O12 101.76(17) 1_655 . ?
O11 Zn3 O2 102.33(17) . 1_654 ?
O11 Zn3 O7 114.22(18) . 1_655 ?
O11 Zn3 O12 121.44(19) . . ?
O6 Zn4 O17 171.85(14) 1_544 1_455 ?
O8 Zn4 O6 89.00(15) 1_444 1_544 ?
O8 Zn4 O10 94.22(13) 1_444 1_444 ?
O8 Zn4 O17 87.41(15) 1_444 1_455 ?
O8 Zn4 O21 85.02(16) 1_444 . ?
O10 Zn4 O6 87.34(13) 1_444 1_544 ?
O10 Zn4 O17 85.64(13) 1_444 1_455 ?
O20 Zn4 O6 96.45(14) . 1_544 ?
O20 Zn4 O8 172.38(15) . 1_444 ?
O20 Zn4 O10 91.36(13) . 1_444 ?
O20 Zn4 O17 87.85(14) . 1_455 ?
O20 Zn4 O21 88.95(15) . . ?
O21 Zn4 O6 97.80(17) . 1_544 ?
O21 Zn4 O10 174.78(17) . 1_444 ?
O21 Zn4 O17 89.17(17) . 1_455 ?

loop_
_geom_bond_atom_site_label_1
_geom_bond_atom_site_label_2
_geom_bond_distance
_geom_bond_site_symmetry_2
_geom_bond_publ_flag
C1 C2 1.493(6) . ?
C1 O1 1.231(7) . ?
C1 O2 1.262(6) . ?
C2 C3 1.393(7) . ?
C2 C8 1.395(6) . ?
C3 H3 0.9300 . ?
C3 C4 1.397(6) . ?
C4 C5 1.503(7) . ?
C4 C6 1.404(6) . ?
C5 O3 1.271(6) . ?
C5 O4 1.215(7) . ?
C6 H6 0.9300 . ?
C6 C7 1.397(7) . ?
C7 C8 1.391(6) . ?
C7 C9 1.490(6) . ?
C8 H8 0.9300 . ?
C9 C10 1.487(6) . ?
C9 O5 1.221(6) . ?
C10 C11 1.410(6) . ?
C10 C16 1.397(6) . ?
C11 H11 0.9300 . ?
C11 C12 1.387(6) . ?
C12 C13 1.496(6) . ?
C12 C14 1.391(6) . ?
C13 O6 1.254(5) . ?
C13 O7 1.252(6) . ?
C14 H14 0.9300 . ?
C14 C15 1.395(6) . ?
C15 C16 1.395(6) . ?
C15 C17 1.497(5) . ?
C16 H16 0.9300 . ?
C17 O8 1.231(6) . ?
C17 O9 1.272(6) . ?
C18 C19 1.503(7) . ?
C18 O12 1.259(7) . ?
C18 O13 1.199(8) . ?
C19 C20 1.393(7) . ?
C19 C25 1.378(7) . ?
C20 H20 0.9300 . ?
C20 C21 1.398(6) . ?
C21 C22 1.500(6) . ?
C21 C23 1.381(7) . ?
C22 O14 1.252(6) . ?
C22 O15 1.257(6) . ?
C23 H23 0.9300 . ?
C23 C24 1.397(6) . ?
C24 C25 1.400(6) . ?
C24 C26 1.483(7) . ?
C25 H25 0.9300 . ?
C26 C27 1.501(6) . ?
C26 O16 1.218(6) . ?
C27 C28 1.388(6) . ?
C27 C34 1.415(6) . ?
C28 H28 0.9300 . ?
C28 C29 1.381(6) . ?
C29 C30 1.510(6) . ?
C29 C31 1.381(6) . ?
C30 O19 1.253(6) . ?
C30 O20 1.259(5) . ?
C31 H31 0.9300 . ?
C31 C32 1.392(6) . ?
C32 C33 1.495(5) . ?
C32 C34 1.384(6) . ?
C33 O17 1.236(6) . ?
C33 O18 1.272(6) . ?
C34 H34 0.9300 . ?
C35 H35 0.9300 . ?
C35 N1 1.290(9) . ?
C35 O21 1.247(8) . ?
C36 H36A 0.9600 . ?
C36 H36B 0.9600 . ?
C36 H36C 0.9600 . ?
C36 N1 1.489(13) . ?
C37 H37A 0.9600 . ?
C37 H37B 0.9600 . ?
C37 H37C 0.9600 . ?
C37 N1 1.416(13) . ?
O2 Zn3 1.963(3) 1_456 ?
O3 Zn1 1.894(4) . ?
O6 Zn4 2.141(4) 1_566 ?
O7 Zn3 1.969(3) 1_455 ?
O8 Zn4 2.051(3) 1_666 ?
O9 Zn2 1.967(3) . ?
O10 Zn1 1.975(3) 1_665 ?
O10 Zn2 1.956(3) . ?
O10 Zn4 2.132(3) 1_666 ?
O11 Zn2 1.902(4) . ?
O11 Zn3 1.949(4) . ?
O12 Zn3 1.975(4) . ?
O14 Zn1 2.002(3) 1_655 ?
O15 Zn2 1.993(3) 1_545 ?
O17 Zn4 2.267(4) 1_655 ?
O18 Zn1 1.983(3) 1_654 ?
O20 Zn4 2.015(3) . ?
O21 Zn4 2.077(4) . ?

loop_
_geom_torsion_atom_site_label_1
_geom_torsion_atom_site_label_2
_geom_torsion_atom_site_label_3
_geom_torsion_atom_site_label_4
_geom_torsion
_geom_torsion_site_symmetry_1
_geom_torsion_site_symmetry_2
_geom_torsion_site_symmetry_3
_geom_torsion_site_symmetry_4
_geom_torsion_publ_flag
C1 C2 C3 C4 179.6(5) . . . . ?
C1 C2 C8 C7 178.7(5) . . . . ?
C2 C1 O2 Zn3 -175.9(4) . . . 1_456 ?
C2 C3 C4 C5 -179.2(5) . . . . ?
C2 C3 C4 C6 1.5(8) . . . . ?
C3 C2 C8 C7 -1.7(8) . . . . ?
C3 C4 C5 O3 14.9(7) . . . . ?
C3 C4 C5 O4 -167.3(6) . . . . ?
C3 C4 C6 C7 -1.4(7) . . . . ?
C4 C5 O3 Zn1 172.7(3) . . . . ?
C4 C6 C7 C8 -0.2(7) . . . . ?
C4 C6 C7 C9 175.6(5) . . . . ?
C5 C4 C6 C7 179.2(5) . . . . ?
C5 O3 Zn1 O10 75.5(5) . . . 1_445 ?
C5 O3 Zn1 O14 -53.5(5) . . . 1_455 ?
C5 O3 Zn1 O18 -165.5(4) . . . 1_456 ?
C6 C4 C5 O3 -165.7(5) . . . . ?
C6 C4 C5 O4 12.1(8) . . . . ?
C6 C7 C8 C2 1.7(8) . . . . ?
C6 C7 C9 C10 42.2(7) . . . . ?
C6 C7 C9 O5 -138.1(5) . . . . ?
C7 C9 C10 C11 25.6(7) . . . . ?
C7 C9 C10 C16 -155.6(5) . . . . ?
C8 C2 C3 C4 0.0(9) . . . . ?
C8 C7 C9 C10 -141.9(5) . . . . ?
C8 C7 C9 O5 37.7(8) . . . . ?
C9 C7 C8 C2 -174.1(5) . . . . ?
C9 C10 C11 C12 -179.9(4) . . . . ?
C9 C10 C16 C15 179.7(4) . . . . ?
C10 C11 C12 C13 178.8(4) . . . . ?
C10 C11 C12 C14 0.8(7) . . . . ?
C11 C10 C16 C15 -1.5(7) . . . . ?
C11 C12 C13 O6 27.4(6) . . . . ?
C11 C12 C13 O7 -153.6(4) . . . . ?
C11 C12 C14 C15 -2.8(7) . . . . ?
C12 C13 O6 Zn4 62.7(6) . . . 1_566 ?
C12 C13 O7 Zn3 166.7(3) . . . 1_455 ?
C12 C14 C15 C16 2.7(7) . . . . ?
C12 C14 C15 C17 -174.0(4) . . . . ?
C13 C12 C14 C15 179.2(4) . . . . ?
C14 C12 C13 O6 -154.6(4) . . . . ?
C14 C12 C13 O7 24.4(6) . . . . ?
C14 C15 C16 C10 -0.5(7) . . . . ?
C14 C15 C17 O8 -175.2(5) . . . . ?
C14 C15 C17 O9 4.5(7) . . . . ?
C15 C17 O8 Zn4 -144.6(5) . . . 1_666 ?
C15 C17 O9 Zn2 177.5(3) . . . . ?
C16 C10 C11 C12 1.4(7) . . . . ?
C16 C15 C17 O8 8.2(7) . . . . ?
C16 C15 C17 O9 -172.2(5) . . . . ?
C17 C15 C16 C10 176.2(4) . . . . ?
C18 C19 C20 C21 -179.8(5) . . . . ?
C18 C19 C25 C24 178.4(5) . . . . ?
C19 C18 O12 Zn3 177.6(4) . . . . ?
C19 C20 C21 C22 -178.5(4) . . . . ?
C19 C20 C21 C23 0.9(7) . . . . ?
C20 C19 C25 C24 -1.0(8) . . . . ?
C20 C21 C22 O14 15.8(7) . . . . ?
C20 C21 C22 O15 -166.0(5) . . . . ?
C20 C21 C23 C24 0.0(7) . . . . ?
C21 C22 O14 Zn1 169.8(3) . . . 1_655 ?
C21 C22 O15 Zn2 160.8(3) . . . 1_545 ?
C21 C23 C24 C25 -1.4(7) . . . . ?
C21 C23 C24 C26 -176.4(5) . . . . ?
C22 C21 C23 C24 179.4(4) . . . . ?
C23 C21 C22 O14 -163.6(4) . . . . ?
C23 C21 C22 O15 14.7(7) . . . . ?
C23 C24 C25 C19 1.9(8) . . . . ?
C23 C24 C26 C27 -147.8(5) . . . . ?
C23 C24 C26 O16 34.7(8) . . . . ?
C24 C26 C27 C28 -158.1(5) . . . . ?
C24 C26 C27 C34 26.7(7) . . . . ?
C25 C19 C20 C21 -0.4(8) . . . . ?
C25 C24 C26 C27 37.4(7) . . . . ?
C25 C24 C26 O16 -140.1(6) . . . . ?
C26 C24 C25 C19 176.8(5) . . . . ?
C26 C27 C28 C29 179.1(5) . . . . ?
C26 C27 C34 C32 -178.6(5) . . . . ?
C27 C28 C29 C30 176.1(4) . . . . ?
C27 C28 C29 C31 0.2(8) . . . . ?
C28 C27 C34 C32 6.2(7) . . . . ?
C28 C29 C30 O19 -176.9(5) . . . . ?
C28 C29 C30 O20 0.6(7) . . . . ?
C28 C29 C31 C32 4.5(7) . . . . ?
C29 C30 O20 Zn4 -158.8(3) . . . . ?
C29 C31 C32 C33 174.9(4) . . . . ?
C29 C31 C32 C34 -3.8(7) . . . . ?
C30 C29 C31 C32 -171.4(4) . . . . ?
C31 C29 C30 O19 -1.1(7) . . . . ?
C31 C29 C30 O20 176.4(4) . . . . ?
C31 C32 C33 O17 -157.8(5) . . . . ?
C31 C32 C33 O18 21.4(7) . . . . ?
C31 C32 C34 C27 -1.7(7) . . . . ?
C32 C33 O17 Zn4 110.3(4) . . . 1_655 ?
C32 C33 O18 Zn1 177.2(3) . . . 1_654 ?
C33 C32 C34 C27 179.7(4) . . . . ?
C34 C27 C28 C29 -5.5(8) . . . . ?
C34 C32 C33 O17 20.9(7) . . . . ?
C34 C32 C33 O18 -159.9(5) . . . . ?
N1 C35 O21 Zn4 161.1(7) . . . . ?
O1 C1 C2 C3 -158.3(7) . . . . ?
O1 C1 C2 C8 21.3(10) . . . . ?
O1 C1 O2 Zn3 3.2(10) . . . 1_456 ?
O2 C1 C2 C3 20.9(9) . . . . ?
O2 C1 C2 C8 -159.5(6) . . . . ?
O4 C5 O3 Zn1 -5.0(8) . . . . ?
O5 C9 C10 C11 -154.0(5) . . . . ?
O5 C9 C10 C16 24.7(7) . . . . ?
O6 C13 O7 Zn3 -14.3(7) . . . 1_455 ?
O7 C13 O6 Zn4 -116.3(5) . . . 1_566 ?
O8 C17 O9 Zn2 -2.9(7) . . . . ?
O9 C17 O8 Zn4 35.7(10) . . . 1_666 ?
O12 C18 C19 C20 7.3(9) . . . . ?
O12 C18 C19 C25 -172.2(5) . . . . ?
O13 C18 C19 C20 -175.6(6) . . . . ?
O13 C18 C19 C25 5.0(9) . . . . ?
O13 C18 O12 Zn3 0.5(8) . . . . ?
O14 C22 O15 Zn2 -21.1(7) . . . 1_545 ?
O15 C22 O14 Zn1 -8.3(7) . . . 1_655 ?
O16 C26 C27 C28 19.4(8) . . . . ?
O16 C26 C27 C34 -155.8(6) . . . . ?
O17 C33 O18 Zn1 -3.6(6) . . . 1_654 ?
O18 C33 O17 Zn4 -68.8(6) . . . 1_655 ?
O19 C30 O20 Zn4 18.5(7) . . . . ?
O21 C35 N1 C36 176.5(10) . . . . ?
O21 C35 N1 C37 0.4(16) . . . . ?

loop_
_platon_squeeze_void_nr
_platon_squeeze_void_average_x
_platon_squeeze_void_average_y
_platon_squeeze_void_average_z
_platon_squeeze_void_volume
_platon_squeeze_void_count_electrons
_platon_squeeze_void_content
1 0.137 0.475 0.348 556 143 ' '

loop_
_twin_individual_id
_twin_individual_mass_fraction_refined
1 0.61(2)
2 0.39(2)
